data_4329625
loop_
_publ_author_name
'Pramuditha Abhayawardhana'
'Patricia A. Marzilli'
'Theshini Perera'
'Frank R. Fronczek'
'Luigi G. Marzilli'

_publ_section_title
;
 New Monodentate Amidine Superbasic Ligands with a Single Configuration in
 fac-[Re(CO)3(5,5'- or 6,6'-Me2bipyridine)(amidine)]BF4 Complexes
;
_journal_name_full 'Inorganic Chemistry'
_journal_page_first 7271
_journal_page_last 7283
_journal_paper_doi 10.1021/ic300625n
_journal_volume 51
_journal_year 2012
_chemical_formula_moiety 'C22 H26 N4 O3 Re, B F4'
_chemical_formula_sum 'C22 H26 B F4 N4 O3 Re'
_chemical_formula_weight 667.48
_space_group_IT_number 14
_symmetry_cell_setting monoclinic
_symmetry_space_group_name_Hall '-P 2yn'
_symmetry_space_group_name_H-M 'P 1 21/n 1'
_atom_sites_solution_hydrogens geom
_atom_sites_solution_primary direct
_atom_sites_solution_secondary difmap
_audit_creation_method SHELXL-97
_audit_update_record
;
2012-03-22 # Formatted by publCIF
;
_cell_angle_alpha 90.00
_cell_angle_beta 97.502(5)
_cell_angle_gamma 90.00
_cell_formula_units_Z 4
_cell_length_a 11.4576(10)
_cell_length_b 13.4757(15)
_cell_length_c 15.9875(15)
_cell_measurement_reflns_used 14272
_cell_measurement_temperature 200(2)
_cell_measurement_theta_max 30.034
_cell_measurement_theta_min 0.998
_cell_volume 2447.3(4)
_computing_cell_refinement 'HKL SCALEPACK (Otwinowski & Minor, 1997)'
_computing_data_collection 'COLLECT (Nonius, 2000)'
_computing_data_reduction 'HKL DENZO and SCALEPACK (Otwinowski & Minor, 1997)'
_computing_molecular_graphics 'ORTEP-3 for Windows (Farrugia, 1997)'
_computing_publication_material 'SHELXL97 (Sheldrick, 2008) and publCIF (Westrip, 2010)'
_computing_structure_refinement 'SHELXL97 (Sheldrick, 2008)'
_computing_structure_solution 'SIR97 (Altomare et al., 1999)'
_diffrn_ambient_temperature 200(2)
_diffrn_measured_fraction_theta_full 0.999
_diffrn_measured_fraction_theta_max 0.994
_diffrn_measurement_device_type
;
Nonius KappaCCD diffractometer (with an Oxford Cryosystems cryostream cooler)
;
_diffrn_radiation_monochromator graphite
_diffrn_radiation_source 'fine-focus sealed tube'
_diffrn_radiation_type MoK\a
_diffrn_radiation_wavelength 0.71073
_diffrn_reflns_av_R_equivalents 0.0566
_diffrn_reflns_av_sigmaI/netI 0.0400
_diffrn_reflns_limit_h_max 16
_diffrn_reflns_limit_h_min -16
_diffrn_reflns_limit_k_max 18
_diffrn_reflns_limit_k_min -19
_diffrn_reflns_limit_l_max 22
_diffrn_reflns_limit_l_min -22
_diffrn_reflns_number 27934
_diffrn_reflns_theta_full 25.00
_diffrn_reflns_theta_max 30.13
_diffrn_reflns_theta_min 2.78
_exptl_absorpt_coefficient_mu 5.027
_exptl_absorpt_correction_T_max 0.6333
_exptl_absorpt_correction_T_min 0.2383
_exptl_absorpt_correction_type multi-scan
_exptl_absorpt_process_details 'HKL SCALEPACK (Otwinowski & Minor, 1997)'
_exptl_crystal_colour 'pale yellow'
_exptl_crystal_density_diffrn 1.812
_exptl_crystal_description plate
_exptl_crystal_F_000 1304
_exptl_crystal_size_max 0.40
_exptl_crystal_size_mid 0.30
_exptl_crystal_size_min 0.10
_refine_diff_density_max 1.227
_refine_diff_density_min -1.230
_refine_diff_density_rms 0.129
_refine_ls_extinction_coef 0.00086(10)
_refine_ls_extinction_expression Fc^*^=kFc[1+0.001xFc^2^\l^3^/sin(2\q)]^-1/4^
_refine_ls_extinction_method SHELXL
_refine_ls_goodness_of_fit_ref 1.033
_refine_ls_hydrogen_treatment mixed
_refine_ls_matrix_type full
_refine_ls_number_parameters 323
_refine_ls_number_reflns 7180
_refine_ls_number_restraints 0
_refine_ls_restrained_S_all 1.033
_refine_ls_R_factor_all 0.0535
_refine_ls_R_factor_gt 0.0322
_refine_ls_shift/su_max 0.001
_refine_ls_shift/su_mean 0.000
_refine_ls_structure_factor_coef Fsqd
_refine_ls_weighting_details 'calc w=1/[\s^2^(Fo^2^)+(0.0315P)^2^+2.4602P] where P=(Fo^2^+2Fc^2^)/3'
_refine_ls_weighting_scheme calc
_refine_ls_wR_factor_gt 0.0653
_refine_ls_wR_factor_ref 0.0726
_reflns_number_gt 5569
_reflns_number_total 7180
_reflns_threshold_expression >2sigma(I)
_cod_data_source_file ic300625n_si_002_01.cif
_cod_data_source_block Revised_pram13
_cod_original_sg_symbol_H-M 'P 21/n'
_cod_database_code 4329625

loop_
_symmetry_equiv_pos_as_xyz
'x, y, z'
'-x+1/2, y+1/2, -z+1/2'
'-x, -y, -z'
'x-1/2, -y-1/2, z-1/2'

loop_
_atom_site_label
_atom_site_type_symbol
_atom_site_fract_x
_atom_site_fract_y
_atom_site_fract_z
_atom_site_U_iso_or_equiv
_atom_site_adp_type
_atom_site_occupancy
_atom_site_symmetry_multiplicity
_atom_site_calc_flag
_atom_site_refinement_flags
Re1 Re 0.403767(12) 0.237231(10) 0.320158(8) 0.02643(6) Uani 1 1 d .
C1 C 0.6655(3) 0.1987(3) 0.2907(2) 0.0349(8) Uani 1 1 d .
H1 H 0.6620 0.2658 0.2722 0.042 Uiso 1 1 calc R
C2 C 0.7700(3) 0.1470(3) 0.2879(3) 0.0408(9) Uani 1 1 d .
C3 C 0.7737(3) 0.0507(3) 0.3168(3) 0.0431(10) Uani 1 1 d .
H3 H 0.8440 0.0131 0.3178 0.052 Uiso 1 1 calc R
C4 C 0.6761(3) 0.0082(3) 0.3445(3) 0.0395(9) Uani 1 1 d .
H4 H 0.6792 -0.0583 0.3643 0.047 Uiso 1 1 calc R
C5 C 0.5732(3) 0.0630(3) 0.3432(2) 0.0306(8) Uani 1 1 d .
C6 C 0.4642(3) 0.0235(3) 0.3704(2) 0.0315(8) Uani 1 1 d .
C7 C 0.4548(4) -0.0727(3) 0.4005(3) 0.0421(9) Uani 1 1 d .
H7 H 0.5196 -0.1171 0.4033 0.051 Uiso 1 1 calc R
C8 C 0.3495(4) -0.1025(3) 0.4262(3) 0.0445(10) Uani 1 1 d .
H8 H 0.3416 -0.1682 0.4463 0.053 Uiso 1 1 calc R
C9 C 0.2562(4) -0.0379(3) 0.4230(2) 0.0388(9) Uani 1 1 d .
C10 C 0.2721(3) 0.0564(3) 0.3927(2) 0.0349(8) Uani 1 1 d .
H10 H 0.2083 0.1017 0.3903 0.042 Uiso 1 1 calc R
C11 C 0.8727(4) 0.1950(4) 0.2538(4) 0.0639(14) Uani 1 1 d .
H11A H 0.8857 0.1624 0.2010 0.096 Uiso 1 1 calc R
H11B H 0.9434 0.1884 0.2950 0.096 Uiso 1 1 calc R
H11C H 0.8557 0.2655 0.2430 0.096 Uiso 1 1 calc R
C12 C 0.1412(4) -0.0664(4) 0.4523(3) 0.0519(12) Uani 1 1 d .
H12A H 0.0896 -0.0966 0.4055 0.078 Uiso 1 1 calc R
H12B H 0.1033 -0.0071 0.4718 0.078 Uiso 1 1 calc R
H12C H 0.1558 -0.1141 0.4988 0.078 Uiso 1 1 calc R
C13 C 0.2503(3) 0.2971(3) 0.3197(2) 0.0366(8) Uani 1 1 d .
C14 C 0.4535(3) 0.3612(3) 0.2779(2) 0.0313(8) Uani 1 1 d .
C15 C 0.4438(3) 0.2859(3) 0.4336(2) 0.0321(8) Uani 1 1 d .
C16 C 0.2865(3) 0.1312(3) 0.1459(2) 0.0311(8) Uani 1 1 d .
C17 C 0.1726(4) 0.1166(4) 0.1798(3) 0.0523(12) Uani 1 1 d .
H17A H 0.1730 0.1549 0.2319 0.078 Uiso 1 1 calc R
H17B H 0.1622 0.0460 0.1917 0.078 Uiso 1 1 calc R
H17C H 0.1078 0.1392 0.1381 0.078 Uiso 1 1 calc R
C18 C 0.2153(4) 0.0258(3) 0.0232(3) 0.0491(11) Uani 1 1 d .
H18A H 0.1403 0.0240 0.0476 0.059 Uiso 1 1 calc R
H18B H 0.2538 -0.0397 0.0327 0.059 Uiso 1 1 calc R
C19 C 0.1905(4) 0.0457(4) -0.0706(3) 0.0548(12) Uani 1 1 d .
H19A H 0.1430 -0.0095 -0.0981 0.066 Uiso 1 1 calc R
H19B H 0.1435 0.1073 -0.0800 0.066 Uiso 1 1 calc R
C20 C 0.3011(4) 0.0565(4) -0.1110(3) 0.0525(12) Uani 1 1 d .
H20A H 0.2810 0.0746 -0.1712 0.063 Uiso 1 1 calc R
H20B H 0.3443 -0.0073 -0.1080 0.063 Uiso 1 1 calc R
C21 C 0.3780(5) 0.1367(4) -0.0652(3) 0.0581(13) Uani 1 1 d .
H21A H 0.4537 0.1398 -0.0886 0.070 Uiso 1 1 calc R
H21B H 0.3385 0.2018 -0.0751 0.070 Uiso 1 1 calc R
C22 C 0.4018(4) 0.1182(4) 0.0279(3) 0.0591(14) Uani 1 1 d .
H22A H 0.4520 0.0585 0.0383 0.071 Uiso 1 1 calc R
H22B H 0.4455 0.1753 0.0555 0.071 Uiso 1 1 calc R
N1 N 0.5691(2) 0.1596(2) 0.31793(18) 0.0283(6) Uani 1 1 d .
N2 N 0.3729(3) 0.0881(2) 0.36630(18) 0.0289(6) Uani 1 1 d .
N3 N 0.3732(3) 0.1736(2) 0.19396(19) 0.0310(7) Uani 1 1 d .
H3A H 0.434(3) 0.176(3) 0.168(2) 0.037 Uiso 1 1 d .
N4 N 0.2925(3) 0.1035(3) 0.0656(2) 0.0398(8) Uani 1 1 d .
O1 O 0.1615(3) 0.3356(3) 0.3184(2) 0.0589(9) Uani 1 1 d .
O2 O 0.4850(2) 0.4354(2) 0.25426(18) 0.0433(7) Uani 1 1 d .
O3 O 0.4687(3) 0.3158(2) 0.50066(17) 0.0484(7) Uani 1 1 d .
B1 B 0.1598(5) 0.2218(4) 0.5523(4) 0.0471(12) Uani 1 1 d .
F1 F 0.2742(3) 0.1884(2) 0.5505(2) 0.0756(9) Uani 1 1 d .
F2 F 0.0883(3) 0.1942(3) 0.4797(2) 0.0830(10) Uani 1 1 d .
F3 F 0.1167(3) 0.1817(4) 0.6195(2) 0.1132(15) Uani 1 1 d .
F4 F 0.1630(3) 0.3204(3) 0.5587(4) 0.162(3) Uani 1 1 d .

loop_
_atom_site_aniso_label
_atom_site_aniso_U_11
_atom_site_aniso_U_22
_atom_site_aniso_U_33
_atom_site_aniso_U_23
_atom_site_aniso_U_13
_atom_site_aniso_U_12
Re1 0.02311(8) 0.03077(8) 0.02585(8) -0.00169(6) 0.00488(5) 0.00013(5)
C1 0.0297(19) 0.040(2) 0.036(2) -0.0060(16) 0.0060(15) -0.0011(16)
C2 0.0284(19) 0.051(3) 0.043(2) -0.0126(19) 0.0055(17) 0.0011(17)
C3 0.030(2) 0.052(3) 0.048(2) -0.0106(19) 0.0077(18) 0.0122(17)
C4 0.039(2) 0.039(2) 0.040(2) -0.0027(17) 0.0049(17) 0.0092(17)
C5 0.0320(19) 0.0325(19) 0.0277(18) -0.0057(14) 0.0055(15) 0.0011(14)
C6 0.0344(19) 0.037(2) 0.0233(17) -0.0029(14) 0.0041(15) 0.0001(15)
C7 0.048(2) 0.036(2) 0.043(2) 0.0009(17) 0.0069(19) 0.0005(18)
C8 0.055(3) 0.034(2) 0.044(2) 0.0025(17) 0.006(2) -0.0097(18)
C9 0.043(2) 0.045(2) 0.029(2) -0.0007(16) 0.0079(17) -0.0134(18)
C10 0.032(2) 0.044(2) 0.0280(19) -0.0021(16) 0.0032(15) -0.0038(16)
C11 0.038(2) 0.069(3) 0.091(4) -0.015(3) 0.030(3) -0.005(2)
C12 0.048(3) 0.062(3) 0.045(3) 0.006(2) 0.008(2) -0.022(2)
C13 0.0280(19) 0.046(2) 0.036(2) 0.0019(17) 0.0048(16) 0.0024(16)
C14 0.0296(18) 0.034(2) 0.0315(19) -0.0028(15) 0.0072(15) 0.0046(15)
C15 0.0298(18) 0.036(2) 0.0306(19) -0.0006(15) 0.0051(15) 0.0001(15)
C16 0.0326(19) 0.0323(19) 0.0281(18) 0.0059(14) 0.0023(15) -0.0029(14)
C17 0.038(2) 0.080(3) 0.039(2) -0.002(2) 0.0052(19) -0.024(2)
C18 0.055(3) 0.048(3) 0.042(2) -0.0106(19) -0.003(2) -0.012(2)
C19 0.049(3) 0.062(3) 0.049(3) -0.017(2) -0.012(2) 0.002(2)
C20 0.063(3) 0.056(3) 0.036(2) -0.011(2) -0.002(2) 0.015(2)
C21 0.063(3) 0.074(3) 0.040(3) -0.013(2) 0.018(2) -0.003(3)
C22 0.041(3) 0.094(4) 0.043(3) -0.022(3) 0.008(2) -0.009(2)
N1 0.0256(15) 0.0328(16) 0.0267(15) -0.0043(12) 0.0043(12) 0.0000(12)
N2 0.0299(15) 0.0329(16) 0.0247(15) -0.0010(12) 0.0059(12) -0.0018(12)
N3 0.0272(16) 0.0382(17) 0.0280(16) -0.0016(13) 0.0052(13) -0.0034(13)
N4 0.0346(18) 0.050(2) 0.0340(18) -0.0107(15) 0.0028(14) -0.0074(15)
O1 0.0340(16) 0.073(2) 0.071(2) 0.0000(18) 0.0106(15) 0.0145(15)
O2 0.0454(17) 0.0357(15) 0.0502(18) 0.0044(13) 0.0118(14) -0.0023(12)
O3 0.0517(18) 0.060(2) 0.0336(16) -0.0101(14) 0.0066(14) -0.0082(15)
B1 0.043(3) 0.041(3) 0.061(3) 0.002(2) 0.022(3) 0.004(2)
F1 0.0566(18) 0.079(2) 0.095(2) 0.0237(19) 0.0242(17) 0.0208(16)
F2 0.067(2) 0.116(3) 0.067(2) -0.004(2) 0.0141(17) 0.018(2)
F3 0.086(3) 0.197(5) 0.062(2) -0.002(3) 0.0307(19) -0.052(3)
F4 0.075(3) 0.0374(19) 0.363(9) -0.009(3) -0.007(4) 0.0116(17)

loop_
_atom_type_symbol
_atom_type_description
_atom_type_scat_dispersion_real
_atom_type_scat_dispersion_imag
_atom_type_scat_source
Re Re -1.0185 7.2310 'International Tables Vol C Tables 4.2.6.8 and 6.1.1.4'
C C 0.0033 0.0016 'International Tables Vol C Tables 4.2.6.8 and 6.1.1.4'
H H 0.0000 0.0000 'International Tables Vol C Tables 4.2.6.8 and 6.1.1.4'
B B 0.0013 0.0007 'International Tables Vol C Tables 4.2.6.8 and 6.1.1.4'
F F 0.0171 0.0103 'International Tables Vol C Tables 4.2.6.8 and 6.1.1.4'
N N 0.0061 0.0033 'International Tables Vol C Tables 4.2.6.8 and 6.1.1.4'
O O 0.0106 0.0060 'International Tables Vol C Tables 4.2.6.8 and 6.1.1.4'

loop_
_geom_angle_atom_site_label_1
_geom_angle_atom_site_label_2
_geom_angle_atom_site_label_3
_geom_angle
C14 Re1 C15 89.45(15)
C14 Re1 C13 86.95(16)
C15 Re1 C13 88.08(16)
C14 Re1 N1 96.56(13)
C15 Re1 N1 94.49(13)
C13 Re1 N1 175.66(14)
C14 Re1 N3 92.03(13)
C15 Re1 N3 174.64(13)
C13 Re1 N3 97.14(14)
N1 Re1 N3 80.23(11)
C14 Re1 N2 171.62(13)
C15 Re1 N2 91.39(13)
C13 Re1 N2 101.41(14)
N1 Re1 N2 75.06(11)
N3 Re1 N2 86.41(11)
N1 C1 C2 124.0(4)
N1 C1 H1 118.0
C2 C1 H1 118.0
C3 C2 C1 116.8(4)
C3 C2 C11 122.4(4)
C1 C2 C11 120.8(4)
C2 C3 C4 120.5(4)
C2 C3 H3 119.7
C4 C3 H3 119.7
C3 C4 C5 119.8(4)
C3 C4 H4 120.1
C5 C4 H4 120.1
N1 C5 C4 120.6(3)
N1 C5 C6 115.8(3)
C4 C5 C6 123.6(3)
N2 C6 C7 121.4(3)
N2 C6 C5 115.5(3)
C7 C6 C5 123.0(3)
C8 C7 C6 118.8(4)
C8 C7 H7 120.6
C6 C7 H7 120.6
C9 C8 C7 120.6(4)
C9 C8 H8 119.7
C7 C8 H8 119.7
C8 C9 C10 117.3(4)
C8 C9 C12 122.4(4)
C10 C9 C12 120.3(4)
N2 C10 C9 124.0(4)
N2 C10 H10 118.0
C9 C10 H10 118.0
C2 C11 H11A 109.5
C2 C11 H11B 109.5
H11A C11 H11B 109.5
C2 C11 H11C 109.5
H11A C11 H11C 109.5
H11B C11 H11C 109.5
C9 C12 H12A 109.5
C9 C12 H12B 109.5
H12A C12 H12B 109.5
C9 C12 H12C 109.5
H12A C12 H12C 109.5
H12B C12 H12C 109.5
O1 C13 Re1 177.4(4)
O2 C14 Re1 178.4(3)
O3 C15 Re1 179.0(4)
N3 C16 N4 123.6(3)
N3 C16 C17 118.6(3)
N4 C16 C17 117.8(3)
C16 C17 H17A 109.5
C16 C17 H17B 109.5
H17A C17 H17B 109.5
C16 C17 H17C 109.5
H17A C17 H17C 109.5
H17B C17 H17C 109.5
N4 C18 C19 110.7(4)
N4 C18 H18A 109.5
C19 C18 H18A 109.5
N4 C18 H18B 109.5
C19 C18 H18B 109.5
H18A C18 H18B 108.1
C20 C19 C18 112.5(4)
C20 C19 H19A 109.1
C18 C19 H19A 109.1
C20 C19 H19B 109.1
C18 C19 H19B 109.1
H19A C19 H19B 107.8
C19 C20 C21 109.2(4)
C19 C20 H20A 109.8
C21 C20 H20A 109.8
C19 C20 H20B 109.8
C21 C20 H20B 109.8
H20A C20 H20B 108.3
C22 C21 C20 112.3(4)
C22 C21 H21A 109.2
C20 C21 H21A 109.2
C22 C21 H21B 109.2
C20 C21 H21B 109.2
H21A C21 H21B 107.9
N4 C22 C21 112.0(4)
N4 C22 H22A 109.2
C21 C22 H22A 109.2
N4 C22 H22B 109.2
C21 C22 H22B 109.2
H22A C22 H22B 107.9
C1 N1 C5 118.2(3)
C1 N1 Re1 124.9(3)
C5 N1 Re1 116.9(2)
C10 N2 C6 117.9(3)
C10 N2 Re1 125.4(3)
C6 N2 Re1 116.7(2)
C16 N3 Re1 137.4(3)
C16 N3 H3A 110(3)
Re1 N3 H3A 113(3)
C16 N4 C22 120.3(3)
C16 N4 C18 122.2(3)
C22 N4 C18 113.3(3)
F4 B1 F3 110.3(5)
F4 B1 F2 109.9(5)
F3 B1 F2 108.7(4)
F4 B1 F1 107.9(4)
F3 B1 F1 109.3(5)
F2 B1 F1 110.7(4)

loop_
_geom_bond_atom_site_label_1
_geom_bond_atom_site_label_2
_geom_bond_distance
Re1 C14 1.917(4)
Re1 C15 1.926(4)
Re1 C13 1.933(4)
Re1 N1 2.168(3)
Re1 N3 2.178(3)
Re1 N2 2.186(3)
C1 N1 1.347(4)
C1 C2 1.391(5)
C1 H1 0.9500
C2 C3 1.377(6)
C2 C11 1.506(6)
C3 C4 1.379(6)
C3 H3 0.9500
C4 C5 1.389(5)
C4 H4 0.9500
C5 N1 1.362(5)
C5 C6 1.475(5)
C6 N2 1.356(4)
C6 C7 1.391(5)
C7 C8 1.384(6)
C7 H7 0.9500
C8 C9 1.373(6)
C8 H8 0.9500
C9 C10 1.381(5)
C9 C12 1.505(5)
C10 N2 1.349(4)
C10 H10 0.9500
C11 H11A 0.9800
C11 H11B 0.9800
C11 H11C 0.9800
C12 H12A 0.9800
C12 H12B 0.9800
C12 H12C 0.9800
C13 O1 1.140(4)
C14 O2 1.144(4)
C15 O3 1.147(4)
C16 N3 1.306(4)
C16 N4 1.346(5)
C16 C17 1.490(5)
C17 H17A 0.9800
C17 H17B 0.9800
C17 H17C 0.9800
C18 N4 1.478(5)
C18 C19 1.513(6)
C18 H18A 0.9900
C18 H18B 0.9900
C19 C20 1.503(7)
C19 H19A 0.9900
C19 H19B 0.9900
C20 C21 1.522(6)
C20 H20A 0.9900
C20 H20B 0.9900
C21 C22 1.498(6)
C21 H21A 0.9900
C21 H21B 0.9900
C22 N4 1.473(5)
C22 H22A 0.9900
C22 H22B 0.9900
N3 H3A 0.85(4)
B1 F4 1.333(6)
B1 F3 1.353(6)
B1 F2 1.381(7)
B1 F1 1.390(6)

loop_
_geom_torsion_atom_site_label_1
_geom_torsion_atom_site_label_2
_geom_torsion_atom_site_label_3
_geom_torsion_atom_site_label_4
_geom_torsion
N1 C1 C2 C3 -1.4(6)
N1 C1 C2 C11 177.9(4)
C1 C2 C3 C4 2.0(6)
C11 C2 C3 C4 -177.4(4)
C2 C3 C4 C5 -0.1(6)
C3 C4 C5 N1 -2.5(6)
C3 C4 C5 C6 179.2(4)
N1 C5 C6 N2 0.5(5)
C4 C5 C6 N2 178.9(3)
N1 C5 C6 C7 -178.0(3)
C4 C5 C6 C7 0.4(6)
N2 C6 C7 C8 0.3(6)
C5 C6 C7 C8 178.7(4)
C6 C7 C8 C9 -0.7(6)
C7 C8 C9 C10 0.5(6)
C7 C8 C9 C12 -178.5(4)
C8 C9 C10 N2 0.1(6)
C12 C9 C10 N2 179.1(4)
C14 Re1 C13 O1 -1(9)
C15 Re1 C13 O1 88(9)
N1 Re1 C13 O1 -145(8)
N3 Re1 C13 O1 -93(9)
N2 Re1 C13 O1 179(100)
C15 Re1 C14 O2 31(12)
C13 Re1 C14 O2 119(12)
N1 Re1 C14 O2 -63(12)
N3 Re1 C14 O2 -143(12)
N2 Re1 C14 O2 -64(12)
C14 Re1 C15 O3 -20(22)
C13 Re1 C15 O3 -107(22)
N1 Re1 C15 O3 76(22)
N3 Re1 C15 O3 86(22)
N2 Re1 C15 O3 151(22)
N4 C18 C19 C20 55.2(5)
C18 C19 C20 C21 -55.1(5)
C19 C20 C21 C22 54.0(5)
C20 C21 C22 N4 -53.6(6)
C2 C1 N1 C5 -1.1(5)
C2 C1 N1 Re1 -178.4(3)
C4 C5 N1 C1 3.1(5)
C6 C5 N1 C1 -178.6(3)
C4 C5 N1 Re1 -179.4(3)
C6 C5 N1 Re1 -1.0(4)
C14 Re1 N1 C1 -1.6(3)
C15 Re1 N1 C1 -91.5(3)
C13 Re1 N1 C1 142.3(17)
N3 Re1 N1 C1 89.3(3)
N2 Re1 N1 C1 178.2(3)
C14 Re1 N1 C5 -179.0(3)
C15 Re1 N1 C5 91.0(3)
C13 Re1 N1 C5 -35.1(18)
N3 Re1 N1 C5 -88.1(3)
N2 Re1 N1 C5 0.8(2)
C9 C10 N2 C6 -0.5(5)
C9 C10 N2 Re1 -178.7(3)
C7 C6 N2 C10 0.3(5)
C5 C6 N2 C10 -178.2(3)
C7 C6 N2 Re1 178.7(3)
C5 C6 N2 Re1 0.1(4)
C14 Re1 N2 C10 179(13)
C15 Re1 N2 C10 83.5(3)
C13 Re1 N2 C10 -4.8(3)
N1 Re1 N2 C10 177.8(3)
N3 Re1 N2 C10 -101.4(3)
C14 Re1 N2 C6 0.9(10)
C15 Re1 N2 C6 -94.8(3)
C13 Re1 N2 C6 176.9(3)
N1 Re1 N2 C6 -0.5(2)
N3 Re1 N2 C6 80.3(2)
N4 C16 N3 Re1 175.9(3)
C17 C16 N3 Re1 -1.1(6)
C14 Re1 N3 C16 -124.8(4)
C15 Re1 N3 C16 129.3(14)
C13 Re1 N3 C16 -37.6(4)
N1 Re1 N3 C16 138.9(4)
N2 Re1 N3 C16 63.5(4)
N3 C16 N4 C22 1.6(6)
C17 C16 N4 C22 178.6(4)
N3 C16 N4 C18 157.2(4)
C17 C16 N4 C18 -25.8(6)
C21 C22 N4 C16 -148.9(4)
C21 C22 N4 C18 53.5(6)
C19 C18 N4 C16 149.3(4)
C19 C18 N4 C22 -53.6(5)
